data_1541849
loop_
_publ_author_name
'Jensen, P.'
'Price, D.J.'
'Batten, S.R.'
'Murray, K.S.'
'Moubaraki, B.'

_publ_section_title
;
 Self-penetration - a structural compromise between single networks and
 interpenetration: magnetic properties and crystal structures of (Mn
 (dca)2 (H2 O)) and (M (dca) (tcm)), M = Co, Ni, Cu, dca = dicyanamide,
 tcm = tricyanomethanide
;
_journal_name_full 'Chemistry - A European Journal'
_journal_page_first 3186
_journal_page_last 3195
_journal_volume 6
_journal_year 2000
_chemical_formula_sum 'C4 H2 Mn N6 O'
_chemical_name_systematic 'Mn (N (C N)2)2 (H2 O)'
_space_group_IT_number 40
_symmetry_space_group_name_Hall 'A 2 -2a'
_symmetry_space_group_name_H-M 'A m a 2'
_cell_angle_alpha 90
_cell_angle_beta 90
_cell_angle_gamma 90
_cell_formula_units_Z 4
_cell_length_a 7.5743
_cell_length_b 17.45329
_cell_length_c 5.6353
_cell_volume 744.967
_citation_journal_id_ASTM CEUJED
_cod_data_source_file Jensen_CEUJED_2000_153.cif
_cod_data_source_block C4H2Mn1N6O1
_cod_original_cell_volume 744.9667
_cod_original_formula_sum 'C4 H2 Mn1 N6 O1'
_cod_database_code 1541849

loop_
_symmetry_equiv_pos_as_xyz
x,y,z
-x,-y,z
-x+1/2,y,z
x+1/2,-y,z
x,y+1/2,z+1/2
-x,-y+1/2,z+1/2
-x+1/2,y+1/2,z+1/2
x+1/2,-y+1/2,z+1/2

loop_
_atom_site_label
_atom_site_type_symbol
_atom_site_fract_x
_atom_site_fract_y
_atom_site_fract_z
_atom_site_occupancy
_atom_site_U_iso_or_equiv
C2 C+4 0.25 -0.0161 0.3553 1 0.0
N4 N-3 0.25 -0.0677 0.5277 1 0.0
Mn1 Mn+2 0.25 0.13322 0.0006 1 0.0
N3 N-3 0.25 0.0273 0.2024 1 0.0
O1 O-2 -0.0522 -0.098 0.7389 0.5 0.0
N5 N-3 -0.0522 -0.098 0.7389 0.5 0.0
N1 N-3 0.0352 0.18591 0.2034 1 0.0
C3 C+4 0.0838 -0.0828 0.6501 0.5 0.0
N2 N-3 -0.25 0.2472 0.2844 1 0.0
C1 C+4 -0.1018 0.21202 0.2365 1 0.0
